data_4121194
loop_
_publ_author_name
'Christophe Werl\'e'
'Corinne Bailly'
'Lydia Karmazin-Brelot'
'Xavier-Fr\'ed\'eric Le Goff'
'Louis Ricard'
'Jean-Pierre Djukic'

_publ_contact_author_address
;UMR 7177
Universite de Strasbourg
4 rue Blaise Pascal
67000 Strasbourg
FRANCE
;
_publ_contact_author_email djukic@unistra.fr
_publ_contact_author_name 'Jean-Pierre DJUKIC'
_publ_contact_author_phone +33(0)368851523
_publ_section_title
;
 Hemichelation, a Way To Stabilize Electron-Unsaturated Complexes: The
 Case of T-Shaped Pd and Pt Metallacycles.
;
_journal_name_full 'Journal of the American Chemical Society'
_journal_page_first 17839
_journal_page_last 17852
_journal_paper_doi 10.1021/ja4076327
_journal_volume 135
_journal_year 2013
_chemical_formula_moiety 'C23 H23 Cr N O3 Pd'
_chemical_formula_sum 'C23 H23 Cr N O3 Pd'
_chemical_formula_weight 519.82
_space_group_IT_number 4
_symmetry_cell_setting monoclinic
_symmetry_space_group_name_Hall 'P 2yb'
_symmetry_space_group_name_H-M 'P 1 21 1'
_atom_sites_solution_hydrogens geom
_atom_sites_solution_primary direct
_atom_sites_solution_secondary difmap
_audit_creation_method SHELXL-97
_cell_angle_alpha 90.00
_cell_angle_beta 90.096(1)
_cell_angle_gamma 90.00
_cell_formula_units_Z 4
_cell_length_a 9.503(1)
_cell_length_b 13.657(1)
_cell_length_c 15.772(1)
_cell_measurement_reflns_used 4614
_cell_measurement_temperature 150.0(1)
_cell_measurement_theta_max 30.034
_cell_measurement_theta_min 0.998
_cell_volume 2046.9(3)
_computing_cell_refinement 'DENZO (Otwinowski & Minor, 1997) & COLLECT'
_computing_data_collection 'COLLECT (Hooft, R.W.W., 1998)'
_computing_data_reduction 'DENZO & COLLECT'
_computing_molecular_graphics 'PLATON (Spek, 2009)'
_computing_publication_material 'PLATON (Spek, 2009)'
_computing_structure_refinement 'SHELXL-97 (Sheldrick, 1997)'
_computing_structure_solution 'SIR97 (Altomare et al., 1999)'
_diffrn_ambient_temperature 150.0(1)
_diffrn_measured_fraction_theta_full 0.972
_diffrn_measured_fraction_theta_max 0.972
_diffrn_measurement_device_type KappaCCD
_diffrn_measurement_method 'phi and omega scans'
_diffrn_radiation_monochromator graphite
_diffrn_radiation_source 'fine-focus sealed tube'
_diffrn_radiation_type MoK\a
_diffrn_radiation_wavelength 0.71069
_diffrn_reflns_av_R_equivalents 0.0344
_diffrn_reflns_av_sigmaI/netI 0.0428
_diffrn_reflns_limit_h_max 12
_diffrn_reflns_limit_h_min -7
_diffrn_reflns_limit_k_max 12
_diffrn_reflns_limit_k_min -18
_diffrn_reflns_limit_l_max 21
_diffrn_reflns_limit_l_min -20
_diffrn_reflns_number 12426
_diffrn_reflns_theta_full 28.70
_diffrn_reflns_theta_max 28.70
_diffrn_reflns_theta_min 2.91
_exptl_absorpt_coefficient_mu 1.434
_exptl_absorpt_correction_T_max 0.9449
_exptl_absorpt_correction_T_min 0.7625
_exptl_absorpt_correction_type multi-scan
_exptl_absorpt_process_details 'DENZO/SCALEPACK (Otwinowski & Minor, 1996)'
_exptl_crystal_colour 'Dark Orange'
_exptl_crystal_density_diffrn 1.687
_exptl_crystal_description Plate
_exptl_crystal_F_000 1048
_exptl_crystal_size_max 0.20
_exptl_crystal_size_mid 0.12
_exptl_crystal_size_min 0.04
_refine_diff_density_max 2.239
_refine_diff_density_min -0.654
_refine_diff_density_rms 0.111
_refine_ls_abs_structure_details 'Flack H D (1983), Acta Cryst. A39, 876-881'
_refine_ls_abs_structure_Flack 0.02(3)
_refine_ls_extinction_method none
_refine_ls_goodness_of_fit_ref 1.096
_refine_ls_hydrogen_treatment mixed
_refine_ls_matrix_type full
_refine_ls_number_parameters 538
_refine_ls_number_reflns 8058
_refine_ls_number_restraints 1
_refine_ls_restrained_S_all 1.095
_refine_ls_R_factor_all 0.0423
_refine_ls_R_factor_gt 0.0404
_refine_ls_shift/su_max 0.000
_refine_ls_shift/su_mean 0.000
_refine_ls_structure_factor_coef Fsqd
_refine_ls_weighting_details 'calc w=1/[\s^2^(Fo^2^)+(0.0000P)^2^+9.0248P] where P=(Fo^2^+2Fc^2^)/3'
_refine_ls_weighting_scheme calc
_refine_ls_wR_factor_gt 0.0898
_refine_ls_wR_factor_ref 0.0912
_reflns_number_gt 7828
_reflns_number_total 8058
_reflns_threshold_expression >2sigma(I)
_cod_data_source_file ja4076327_si_002_06.cif
_cod_data_source_block 4c_(S)_Paris
_cod_database_code 4121194

loop_
_symmetry_equiv_pos_as_xyz
'x, y, z'
'-x, y+1/2, -z'

loop_
_atom_site_label
_atom_site_type_symbol
_atom_site_fract_x
_atom_site_fract_y
_atom_site_fract_z
_atom_site_U_iso_or_equiv
_atom_site_adp_type
_atom_site_occupancy
_atom_site_symmetry_multiplicity
_atom_site_calc_flag
_atom_site_refinement_flags
Pd1 Pd -0.17688(4) -0.28367(3) 0.05937(2) 0.01756(9) Uani 1 1 d .
Cr1 Cr 0.10142(9) -0.37589(7) 0.06764(6) 0.01989(19) Uani 1 1 d .
O1 O -0.1454(5) -0.5095(4) 0.0965(3) 0.0339(11) Uani 1 1 d .
O2 O 0.0993(6) -0.2256(4) 0.2065(3) 0.0424(13) Uani 1 1 d .
O3 O 0.2370(6) -0.5125(4) 0.1918(3) 0.0471(14) Uani 1 1 d .
N1 N -0.2832(5) -0.3010(4) 0.1812(3) 0.0230(10) Uani 1 1 d .
C1 C 0.0356(5) -0.2976(5) -0.0504(3) 0.0211(12) Uani 1 1 d .
C2 C 0.1490(5) -0.2489(5) -0.0141(4) 0.0256(13) Uani 1 1 d .
H2 H 0.1412 -0.1818 0.0009 0.031 Uiso 1 1 d R
C3 C 0.2772(6) -0.3006(5) 0.0006(4) 0.0293(14) Uani 1 1 d .
H3 H 0.3575 -0.2668 0.0214 0.035 Uiso 1 1 d R
C4 C 0.2841(7) -0.4005(5) -0.0157(4) 0.0307(14) Uani 1 1 d .
H4 H 0.3673 -0.4354 -0.0013 0.037 Uiso 1 1 d R
C5 C 0.1709(6) -0.4512(5) -0.0529(4) 0.0265(13) Uani 1 1 d .
H5 H 0.1776 -0.5193 -0.0640 0.032 Uiso 1 1 d R
C6 C 0.0479(6) -0.3994(5) -0.0732(4) 0.0226(12) Uani 1 1 d .
C7 C -0.0813(6) -0.4281(5) -0.1125(4) 0.0260(13) Uani 1 1 d .
H7 H -0.1000 -0.4910 -0.1355 0.031 Uiso 1 1 calc R
C8 C -0.1735(6) -0.3522(5) -0.1119(3) 0.0212(12) Uani 1 1 d .
C9 C -0.1088(5) -0.2672(5) -0.0669(3) 0.0202(11) Uani 1 1 d .
H9 H -0.117(7) -0.201(5) -0.088(4) 0.024 Uiso 1 1 d .
C10 C -0.3172(6) -0.3522(5) -0.1500(4) 0.0292(14) Uani 1 1 d .
H10A H -0.3383 -0.4174 -0.1726 0.044 Uiso 1 1 calc R
H10B H -0.3212 -0.3041 -0.1961 0.044 Uiso 1 1 calc R
H10C H -0.3865 -0.3351 -0.1065 0.044 Uiso 1 1 calc R
C11 C -0.3411(5) -0.1942(5) 0.0416(4) 0.0246(13) Uani 1 1 d .
C12 C -0.3968(6) -0.1544(5) -0.0340(4) 0.0244(13) Uani 1 1 d .
H12 H -0.3508 -0.1677 -0.0862 0.029 Uiso 1 1 calc R
C13 C -0.5182(6) -0.0956(5) -0.0344(5) 0.0291(15) Uani 1 1 d .
H13 H -0.5549 -0.0718 -0.0866 0.035 Uiso 1 1 calc R
C14 C -0.5849(6) -0.0723(5) 0.0416(5) 0.0313(15) Uani 1 1 d .
H14 H -0.6660 -0.0317 0.0418 0.038 Uiso 1 1 calc R
C15 C -0.5311(7) -0.1090(5) 0.1167(5) 0.0318(15) Uani 1 1 d .
H15 H -0.5758 -0.0937 0.1689 0.038 Uiso 1 1 calc R
C16 C -0.4122(6) -0.1682(5) 0.1164(4) 0.0248(12) Uani 1 1 d .
C17 C -0.3479(7) -0.2054(5) 0.1992(4) 0.0270(13) Uani 1 1 d .
H17 H -0.4249 -0.2148 0.2415 0.032 Uiso 1 1 calc R
C18 C -0.2436(8) -0.1314(5) 0.2341(5) 0.0379(17) Uani 1 1 d .
H18A H -0.2216 -0.1475 0.2932 0.057 Uiso 1 1 calc R
H18B H -0.2848 -0.0656 0.2313 0.057 Uiso 1 1 calc R
H18C H -0.1572 -0.1331 0.2003 0.057 Uiso 1 1 calc R
C19 C -0.2034(7) -0.3375(5) 0.2559(4) 0.0313(14) Uani 1 1 d .
H19A H -0.1242 -0.2936 0.2675 0.047 Uiso 1 1 calc R
H19B H -0.1679 -0.4035 0.2441 0.047 Uiso 1 1 calc R
H19C H -0.2656 -0.3396 0.3054 0.047 Uiso 1 1 calc R
C20 C -0.3985(6) -0.3733(5) 0.1668(4) 0.0298(14) Uani 1 1 d .
H20A H -0.4551 -0.3794 0.2184 0.045 Uiso 1 1 calc R
H20B H -0.3578 -0.4372 0.1525 0.045 Uiso 1 1 calc R
H20C H -0.4584 -0.3509 0.1200 0.045 Uiso 1 1 calc R
C21 C -0.0578(6) -0.4499(5) 0.0866(4) 0.0242(13) Uani 1 1 d .
C22 C 0.0935(6) -0.2838(5) 0.1542(4) 0.0281(13) Uani 1 1 d .
C23 C 0.1848(7) -0.4591(5) 0.1439(4) 0.0317(15) Uani 1 1 d .
Pd2 Pd 0.17144(4) -0.26056(3) -0.44284(2) 0.01508(9) Uani 1 1 d .
Cr2 Cr -0.09498(8) -0.36669(7) -0.43536(5) 0.01700(18) Uani 1 1 d .
O4 O 0.1668(4) -0.4782(3) -0.3909(3) 0.0270(9) Uani 1 1 d .
O5 O -0.1238(5) -0.2112(4) -0.3025(3) 0.0340(11) Uani 1 1 d .
O6 O -0.2130(6) -0.5058(4) -0.3073(3) 0.0380(12) Uani 1 1 d .
N2 N 0.2448(4) -0.2367(3) -0.3122(3) 0.0182(10) Uani 1 1 d .
C24 C -0.0271(5) -0.3011(4) -0.5582(3) 0.0187(11) Uani 1 1 d .
C25 C -0.1456(5) -0.2511(5) -0.5300(3) 0.0211(11) Uani 1 1 d .
H25 H -0.1428 -0.1823 -0.5218 0.025 Uiso 1 1 d R
C26 C -0.2703(5) -0.3043(5) -0.5138(4) 0.0226(12) Uani 1 1 d .
H26 H -0.3535 -0.2703 -0.4980 0.027 Uiso 1 1 d R
C27 C -0.2725(6) -0.4066(5) -0.5207(3) 0.0212(12) Uani 1 1 d .
H27 H -0.3554 -0.4417 -0.5064 0.025 Uiso 1 1 d R
C28 C -0.1515(6) -0.4580(5) -0.5489(4) 0.0205(12) Uani 1 1 d .
H28 H -0.1523 -0.5275 -0.5524 0.025 Uiso 1 1 d R
C29 C -0.0305(5) -0.4051(4) -0.5719(3) 0.0170(11) Uani 1 1 d .
C30 C 0.1020(6) -0.4336(4) -0.6066(4) 0.0203(11) Uani 1 1 d .
H30 H 0.1258 -0.4978 -0.6247 0.024 Uiso 1 1 calc R
C31 C 0.1885(6) -0.3548(5) -0.6097(3) 0.0208(12) Uani 1 1 d .
C32 C 0.1189(5) -0.2681(5) -0.5729(3) 0.0168(10) Uani 1 1 d .
H32 H 0.139(7) -0.210(5) -0.589(4) 0.020 Uiso 1 1 d .
C33 C 0.3329(6) -0.3526(5) -0.6462(4) 0.0258(13) Uani 1 1 d .
H33A H 0.3575 -0.4178 -0.6675 0.039 Uiso 1 1 calc R
H33B H 0.4003 -0.3331 -0.6022 0.039 Uiso 1 1 calc R
H33C H 0.3361 -0.3053 -0.6929 0.039 Uiso 1 1 calc R
C34 C 0.3489(5) -0.1854(4) -0.4689(4) 0.0172(11) Uani 1 1 d .
C35 C 0.3935(6) -0.1393(4) -0.5432(4) 0.0189(11) Uani 1 1 d .
H35 H 0.3373 -0.1451 -0.5928 0.023 Uiso 1 1 calc R
C36 C 0.5169(6) -0.0851(5) -0.5471(4) 0.0245(13) Uani 1 1 d .
H36 H 0.5449 -0.0559 -0.5990 0.029 Uiso 1 1 calc R
C37 C 0.5998(6) -0.0736(5) -0.4747(4) 0.0239(12) Uani 1 1 d .
H37 H 0.6830 -0.0351 -0.4766 0.029 Uiso 1 1 calc R
C38 C 0.5595(6) -0.1189(5) -0.3998(4) 0.0241(12) Uani 1 1 d .
H38 H 0.6151 -0.1106 -0.3502 0.029 Uiso 1 1 calc R
C39 C 0.4379(5) -0.1768(4) -0.3965(4) 0.0188(11) Uani 1 1 d .
C40 C 0.4035(6) -0.2366(5) -0.3214(4) 0.0218(13) Uani 1 1 d .
H40 H 0.4468 -0.2063 -0.2699 0.026 Uiso 1 1 calc R
C41 C 0.4610(6) -0.3402(5) -0.3328(4) 0.0271(13) Uani 1 1 d .
H41A H 0.4119 -0.3723 -0.3799 0.041 Uiso 1 1 calc R
H41B H 0.4463 -0.3777 -0.2806 0.041 Uiso 1 1 calc R
H41C H 0.5619 -0.3370 -0.3453 0.041 Uiso 1 1 calc R
C42 C 0.2048(6) -0.1363(5) -0.2835(4) 0.0257(13) Uani 1 1 d .
H42A H 0.1029 -0.1277 -0.2894 0.038 Uiso 1 1 calc R
H42B H 0.2536 -0.0875 -0.3182 0.038 Uiso 1 1 calc R
H42C H 0.2317 -0.1279 -0.2239 0.038 Uiso 1 1 calc R
C43 C 0.2000(6) -0.3053(5) -0.2456(4) 0.0269(13) Uani 1 1 d .
H43A H 0.2564 -0.2943 -0.1944 0.040 Uiso 1 1 calc R
H43B H 0.2135 -0.3727 -0.2653 0.040 Uiso 1 1 calc R
H43C H 0.1004 -0.2945 -0.2327 0.040 Uiso 1 1 calc R
C44 C 0.0739(6) -0.4266(5) -0.4066(4) 0.0241(12) Uani 1 1 d .
C45 C -0.1066(5) -0.2706(5) -0.3531(3) 0.0226(12) Uani 1 1 d .
C46 C -0.1698(6) -0.4515(5) -0.3561(4) 0.0234(12) Uani 1 1 d .

loop_
_atom_site_aniso_label
_atom_site_aniso_U_11
_atom_site_aniso_U_22
_atom_site_aniso_U_33
_atom_site_aniso_U_23
_atom_site_aniso_U_13
_atom_site_aniso_U_12
Pd1 0.01837(17) 0.0191(2) 0.01519(18) 0.00060(15) -0.00103(13) 0.00079(15)
Cr1 0.0195(4) 0.0214(5) 0.0188(4) 0.0012(4) -0.0027(3) 0.0016(4)
O1 0.035(2) 0.029(3) 0.038(3) 0.004(2) 0.005(2) -0.009(2)
O2 0.051(3) 0.038(3) 0.037(3) -0.016(2) -0.008(2) -0.006(2)
O3 0.068(4) 0.047(3) 0.026(3) 0.006(2) -0.010(2) 0.024(3)
N1 0.027(2) 0.024(3) 0.018(2) 0.001(2) 0.0017(17) 0.001(2)
C1 0.022(2) 0.025(3) 0.017(2) 0.005(2) -0.0016(19) -0.001(2)
C2 0.017(2) 0.031(4) 0.029(3) 0.006(3) -0.0012(19) -0.005(2)
C3 0.015(2) 0.036(4) 0.037(3) 0.005(3) -0.003(2) -0.003(2)
C4 0.028(3) 0.036(4) 0.027(3) 0.007(3) 0.003(2) 0.004(3)
C5 0.027(3) 0.028(4) 0.025(3) 0.004(3) 0.002(2) 0.008(3)
C6 0.026(3) 0.025(3) 0.017(3) 0.002(2) 0.001(2) 0.002(2)
C7 0.029(3) 0.035(4) 0.014(3) -0.003(2) -0.002(2) 0.001(3)
C8 0.022(2) 0.029(3) 0.012(2) 0.001(2) -0.0003(18) -0.002(2)
C9 0.023(2) 0.025(3) 0.013(2) 0.002(2) -0.0001(17) -0.004(2)
C10 0.028(3) 0.030(4) 0.030(3) -0.002(3) -0.005(2) 0.000(3)
C11 0.011(2) 0.038(4) 0.025(3) -0.008(3) -0.0004(19) -0.006(2)
C12 0.016(2) 0.027(3) 0.030(3) 0.001(3) -0.003(2) -0.001(2)
C13 0.021(3) 0.024(3) 0.042(4) 0.007(3) -0.014(3) 0.003(3)
C14 0.017(3) 0.032(4) 0.045(4) -0.002(3) -0.004(2) 0.003(3)
C15 0.025(3) 0.027(4) 0.044(4) -0.010(3) 0.001(3) 0.000(3)
C16 0.028(3) 0.024(3) 0.022(3) -0.003(2) 0.003(2) -0.004(2)
C17 0.035(3) 0.024(3) 0.021(3) -0.002(2) 0.002(2) 0.002(3)
C18 0.054(4) 0.028(4) 0.032(4) -0.010(3) -0.005(3) 0.000(3)
C19 0.036(3) 0.041(4) 0.018(3) 0.000(3) -0.002(2) 0.004(3)
C20 0.023(3) 0.031(4) 0.036(4) 0.002(3) 0.000(2) -0.007(3)
C21 0.025(3) 0.027(3) 0.021(3) -0.001(2) -0.005(2) 0.005(2)
C22 0.028(3) 0.029(3) 0.027(3) 0.005(3) -0.007(2) -0.003(3)
C23 0.034(3) 0.036(4) 0.025(3) -0.003(3) -0.001(2) 0.005(3)
Pd2 0.01471(15) 0.0170(2) 0.01353(17) 0.00041(15) -0.00126(12) -0.00072(15)
Cr2 0.0150(4) 0.0204(5) 0.0156(4) 0.0003(3) -0.0018(3) -0.0007(3)
O4 0.025(2) 0.026(2) 0.030(2) 0.0034(19) -0.0032(17) 0.0071(18)
O5 0.030(2) 0.039(3) 0.033(3) -0.012(2) -0.0010(19) 0.003(2)
O6 0.058(3) 0.035(3) 0.021(2) 0.003(2) 0.003(2) -0.015(2)
N2 0.019(2) 0.018(3) 0.017(2) 0.0017(18) 0.0002(16) -0.0015(18)
C24 0.017(2) 0.020(3) 0.018(2) 0.003(2) -0.0040(18) -0.002(2)
C25 0.022(2) 0.020(3) 0.022(3) -0.001(2) -0.0021(18) 0.002(2)
C26 0.014(2) 0.031(4) 0.023(3) 0.003(2) -0.0014(19) 0.003(2)
C27 0.016(2) 0.031(3) 0.017(3) 0.004(2) -0.0052(19) -0.005(2)
C28 0.023(3) 0.019(3) 0.020(3) 0.001(2) -0.003(2) -0.004(2)
C29 0.016(2) 0.022(3) 0.013(2) 0.000(2) -0.0048(18) 0.000(2)
C30 0.020(2) 0.022(3) 0.018(3) -0.004(2) -0.0015(19) 0.003(2)
C31 0.022(2) 0.029(3) 0.011(2) 0.003(2) 0.0040(18) 0.003(2)
C32 0.015(2) 0.021(3) 0.015(2) 0.001(2) -0.0013(15) -0.001(2)
C33 0.022(3) 0.028(4) 0.027(3) -0.004(3) 0.007(2) 0.001(2)
C34 0.013(2) 0.019(3) 0.020(3) 0.003(2) -0.0006(18) -0.001(2)
C35 0.020(2) 0.015(3) 0.021(3) -0.002(2) -0.0016(19) -0.002(2)
C36 0.025(3) 0.019(3) 0.031(3) 0.005(3) 0.006(2) 0.002(2)
C37 0.018(2) 0.023(3) 0.030(3) -0.002(3) 0.005(2) -0.002(2)
C38 0.020(3) 0.026(3) 0.026(3) -0.005(3) 0.000(2) 0.003(2)
C39 0.017(2) 0.019(3) 0.020(3) -0.002(2) -0.0025(19) 0.002(2)
C40 0.019(2) 0.024(3) 0.022(3) -0.001(2) -0.007(2) 0.000(2)
C41 0.023(3) 0.026(3) 0.033(3) 0.004(3) -0.006(2) 0.007(2)
C42 0.025(3) 0.025(3) 0.026(3) -0.006(3) -0.001(2) 0.002(2)
C43 0.024(3) 0.036(4) 0.021(3) 0.004(3) -0.002(2) -0.002(2)
C44 0.026(3) 0.024(3) 0.022(3) -0.002(2) 0.003(2) 0.000(2)
C45 0.018(2) 0.031(4) 0.018(2) 0.001(3) -0.0029(17) 0.003(2)
C46 0.022(3) 0.024(3) 0.025(3) -0.002(3) -0.005(2) -0.004(2)

loop_
_atom_type_symbol
_atom_type_description
_atom_type_scat_dispersion_real
_atom_type_scat_dispersion_imag
_atom_type_scat_source
C C 0.0033 0.0016 'International Tables Vol C Tables 4.2.6.8 and 6.1.1.4'
H H 0.0000 0.0000 'International Tables Vol C Tables 4.2.6.8 and 6.1.1.4'
Cr Cr 0.3209 0.6236 'International Tables Vol C Tables 4.2.6.8 and 6.1.1.4'
N N 0.0061 0.0033 'International Tables Vol C Tables 4.2.6.8 and 6.1.1.4'
O O 0.0106 0.0060 'International Tables Vol C Tables 4.2.6.8 and 6.1.1.4'
Pd Pd -0.9988 1.0072 'International Tables Vol C Tables 4.2.6.8 and 6.1.1.4'

loop_
_geom_angle_atom_site_label_1
_geom_angle_atom_site_label_2
_geom_angle_atom_site_label_3
_geom_angle
C11 Pd1 C9 92.5(2)
C11 Pd1 N1 80.1(2)
C9 Pd1 N1 170.35(18)
C11 Pd1 C21 154.8(2)
C9 Pd1 C21 96.7(2)
N1 Pd1 C21 87.8(2)
C11 Pd1 Cr1 166.30(18)
C9 Pd1 Cr1 79.02(15)
N1 Pd1 Cr1 109.42(13)
C21 Pd1 Cr1 38.46(14)
C23 Cr1 C21 84.7(3)
C23 Cr1 C22 87.5(3)
C21 Cr1 C22 102.6(3)
C23 Cr1 C4 87.5(3)
C21 Cr1 C4 131.3(3)
C22 Cr1 C4 125.0(3)
C23 Cr1 C2 141.3(3)
C21 Cr1 C2 133.9(2)
C22 Cr1 C2 84.6(3)
C4 Cr1 C2 67.0(2)
C23 Cr1 C3 105.9(3)
C21 Cr1 C3 160.9(3)
C22 Cr1 C3 93.9(3)
C4 Cr1 C3 36.5(2)
C2 Cr1 C3 37.5(2)
C23 Cr1 C1 164.3(3)
C21 Cr1 C1 99.7(2)
C22 Cr1 C1 106.1(3)
C4 Cr1 C1 78.2(2)
C2 Cr1 C1 36.4(2)
C3 Cr1 C1 66.0(2)
C23 Cr1 C5 98.2(3)
C21 Cr1 C5 97.4(3)
C22 Cr1 C5 159.7(3)
C4 Cr1 C5 36.7(2)
C2 Cr1 C5 78.8(2)
C3 Cr1 C5 65.9(2)
C1 Cr1 C5 66.3(2)
C23 Cr1 C6 129.9(3)
C21 Cr1 C6 84.3(2)
C22 Cr1 C6 142.7(3)
C4 Cr1 C6 64.9(2)
C2 Cr1 C6 65.9(2)
C3 Cr1 C6 76.8(2)
C1 Cr1 C6 37.0(2)
C5 Cr1 C6 35.8(2)
C23 Cr1 Pd1 133.2(2)
C21 Cr1 Pd1 60.14(19)
C22 Cr1 Pd1 72.80(17)
C4 Cr1 Pd1 138.60(17)
C2 Cr1 Pd1 79.77(15)
C3 Cr1 Pd1 117.20(16)
C1 Cr1 Pd1 60.42(14)
C5 Cr1 Pd1 115.00(15)
C6 Cr1 Pd1 79.58(15)
C17 N1 C19 111.0(5)
C17 N1 C20 108.0(5)
C19 N1 C20 105.8(5)
C17 N1 Pd1 105.5(4)
C19 N1 Pd1 119.8(4)
C20 N1 Pd1 106.1(4)
C2 C1 C6 120.1(5)
C2 C1 C9 131.8(6)
C6 C1 C9 107.9(5)
C2 C1 Cr1 70.7(3)
C6 C1 Cr1 74.0(3)
C9 C1 Cr1 123.2(4)
C1 C2 C3 119.5(6)
C1 C2 Cr1 72.9(3)
C3 C2 Cr1 72.1(4)
C1 C2 H2 120.3
C3 C2 H2 120.3
Cr1 C2 H2 126.7
C4 C3 C2 119.8(6)
C4 C3 Cr1 70.8(4)
C2 C3 Cr1 70.4(3)
C4 C3 H3 120.1
C2 C3 H3 120.1
Cr1 C3 H3 131.5
C3 C4 C5 121.5(6)
C3 C4 Cr1 72.7(4)
C5 C4 Cr1 73.8(4)
C3 C4 H4 119.2
C5 C4 H4 119.2
Cr1 C4 H4 126.2
C6 C5 C4 119.0(6)
C6 C5 Cr1 73.7(4)
C4 C5 Cr1 69.5(4)
C6 C5 H5 120.5
C4 C5 H5 120.5
Cr1 C5 H5 128.4
C5 C6 C7 132.6(6)
C5 C6 C1 119.8(6)
C7 C6 C1 107.6(5)
C5 C6 Cr1 70.5(4)
C7 C6 Cr1 130.1(4)
C1 C6 Cr1 69.0(3)
C8 C7 C6 110.0(6)
C8 C7 H7 125.0
C6 C7 H7 125.0
C7 C8 C10 126.0(6)
C7 C8 C9 109.4(5)
C10 C8 C9 124.6(6)
C1 C9 C8 104.5(5)
C1 C9 Pd1 95.3(3)
C8 C9 Pd1 103.8(4)
C1 C9 H9 114(4)
C8 C9 H9 122(4)
Pd1 C9 H9 114(4)
C8 C10 H10A 109.5
C8 C10 H10B 109.5
H10A C10 H10B 109.5
C8 C10 H10C 109.5
H10A C10 H10C 109.5
H10B C10 H10C 109.5
C16 C11 C12 115.5(6)
C16 C11 Pd1 114.4(5)
C12 C11 Pd1 130.1(5)
C13 C12 C11 122.0(6)
C13 C12 H12 119.0
C11 C12 H12 119.0
C14 C13 C12 120.1(6)
C14 C13 H13 120.0
C12 C13 H13 120.0
C15 C14 C13 119.1(6)
C15 C14 H14 120.5
C13 C14 H14 120.5
C14 C15 C16 120.5(7)
C14 C15 H15 119.8
C16 C15 H15 119.8
C15 C16 C11 122.8(6)
C15 C16 C17 121.0(6)
C11 C16 C17 116.1(6)
N1 C17 C18 112.8(5)
N1 C17 C16 107.3(5)
C18 C17 C16 110.4(6)
N1 C17 H17 108.7
C18 C17 H17 108.7
C16 C17 H17 108.7
C17 C18 H18A 109.5
C17 C18 H18B 109.5
H18A C18 H18B 109.5
C17 C18 H18C 109.5
H18A C18 H18C 109.5
H18B C18 H18C 109.5
N1 C19 H19A 109.5
N1 C19 H19B 109.5
H19A C19 H19B 109.5
N1 C19 H19C 109.5
H19A C19 H19C 109.5
H19B C19 H19C 109.5
N1 C20 H20A 109.5
N1 C20 H20B 109.5
H20A C20 H20B 109.5
N1 C20 H20C 109.5
H20A C20 H20C 109.5
H20B C20 H20C 109.5
O1 C21 Cr1 169.3(6)
O1 C21 Pd1 108.8(4)
Cr1 C21 Pd1 81.4(2)
O2 C22 Cr1 174.8(6)
O3 C23 Cr1 179.4(7)
C34 Pd2 C32 91.3(2)
C34 Pd2 N2 81.5(2)
C32 Pd2 N2 172.4(2)
C34 Pd2 C44 144.4(2)
C32 Pd2 C44 95.2(2)
N2 Pd2 C44 92.11(18)
C34 Pd2 Cr2 170.45(16)
C32 Pd2 Cr2 79.15(14)
N2 Pd2 Cr2 108.02(12)
C44 Pd2 Cr2 39.07(14)
C46 Cr2 C45 87.0(3)
C46 Cr2 C44 83.8(3)
C45 Cr2 C44 101.2(2)
C46 Cr2 C27 87.9(2)
C45 Cr2 C27 123.5(2)
C44 Cr2 C27 134.0(3)
C46 Cr2 C25 144.7(2)
C45 Cr2 C25 87.4(2)
C44 Cr2 C25 131.5(2)
C27 Cr2 C25 66.7(2)
C46 Cr2 C24 162.1(2)
C45 Cr2 C24 110.0(2)
C44 Cr2 C24 97.9(2)
C27 Cr2 C24 78.1(2)
C25 Cr2 C24 36.4(2)
C46 Cr2 C26 109.0(2)
C45 Cr2 C26 94.1(2)
C44 Cr2 C26 160.7(2)
C27 Cr2 C26 36.6(2)
C25 Cr2 C26 36.9(2)
C24 Cr2 C26 65.4(2)
C46 Cr2 C28 95.7(2)
C45 Cr2 C28 159.9(2)
C44 Cr2 C28 99.0(2)
C27 Cr2 C28 37.0(2)
C25 Cr2 C28 78.9(2)
C24 Cr2 C28 66.4(2)
C26 Cr2 C28 66.1(2)
C46 Cr2 C29 126.4(3)
C45 Cr2 C29 146.6(2)
C44 Cr2 C29 84.1(2)
C27 Cr2 C29 65.2(2)
C25 Cr2 C29 65.9(2)
C24 Cr2 C29 36.9(2)
C26 Cr2 C29 76.7(2)
C28 Cr2 C29 36.0(2)
C46 Cr2 Pd2 132.32(18)
C45 Cr2 Pd2 74.26(16)
C44 Cr2 Pd2 58.6(2)
C27 Cr2 Pd2 138.94(15)
C25 Cr2 Pd2 78.88(14)
C24 Cr2 Pd2 60.89(13)
C26 Cr2 Pd2 115.63(16)
C28 Cr2 Pd2 116.70(15)
C29 Cr2 Pd2 80.96(14)
C43 N2 C42 107.0(5)
C43 N2 C40 111.0(4)
C42 N2 C40 106.4(4)
C43 N2 Pd2 118.9(3)
C42 N2 Pd2 109.9(3)
C40 N2 Pd2 103.0(3)
C25 C24 C29 121.0(5)
C25 C24 C32 131.4(6)
C29 C24 C32 107.4(5)
C25 C24 Cr2 71.6(3)
C29 C24 Cr2 74.2(3)
C32 C24 Cr2 122.2(4)
C24 C25 C26 119.1(6)
C24 C25 Cr2 72.1(3)
C26 C25 Cr2 72.2(3)
C24 C25 H25 120.5
C26 C25 H25 120.5
Cr2 C25 H25 127.2
C27 C26 C25 120.7(5)
C27 C26 Cr2 71.0(3)
C25 C26 Cr2 70.9(3)
C27 C26 H26 119.7
C25 C26 H26 119.7
Cr2 C26 H26 131.3
C26 C27 C28 120.4(5)
C26 C27 Cr2 72.4(3)
C28 C27 Cr2 72.4(3)
C26 C27 H27 119.8
C28 C27 H27 119.8
Cr2 C27 H27 127.5
C29 C28 C27 119.3(6)
C29 C28 Cr2 74.1(3)
C27 C28 Cr2 70.6(3)
C29 C28 H28 120.3
C27 C28 H28 120.3
Cr2 C28 H28 127.0
C28 C29 C30 132.9(6)
C28 C29 C24 119.2(5)
C30 C29 C24 107.9(5)
C28 C29 Cr2 69.9(3)
C30 C29 Cr2 131.1(4)
C24 C29 Cr2 68.9(3)
C31 C30 C29 109.5(5)
C31 C30 H30 125.3
C29 C30 H30 125.3
C30 C31 C32 110.5(5)
C30 C31 C33 126.2(6)
C32 C31 C33 123.3(5)
C31 C32 C24 103.8(5)
C31 C32 Pd2 108.4(3)
C24 C32 Pd2 94.7(3)
C31 C32 H32 122(5)
C24 C32 H32 123(4)
Pd2 C32 H32 101(5)
C31 C33 H33A 109.5
C31 C33 H33B 109.5
H33A C33 H33B 109.5
C31 C33 H33C 109.5
H33A C33 H33C 109.5
H33B C33 H33C 109.5
C35 C34 C39 117.0(5)
C35 C34 Pd2 130.9(4)
C39 C34 Pd2 112.0(4)
C36 C35 C34 122.3(5)
C36 C35 H35 118.8
C34 C35 H35 118.8
C35 C36 C37 120.0(6)
C35 C36 H36 120.0
C37 C36 H36 120.0
C38 C37 C36 119.3(6)
C38 C37 H37 120.3
C36 C37 H37 120.3
C37 C38 C39 120.8(6)
C37 C38 H38 119.6
C39 C38 H38 119.6
C38 C39 C34 120.3(5)
C38 C39 C40 121.8(5)
C34 C39 C40 117.7(5)
C39 C40 N2 107.4(4)
C39 C40 C41 109.8(5)
N2 C40 C41 111.5(5)
C39 C40 H40 109.4
N2 C40 H40 109.4
C41 C40 H40 109.4
C40 C41 H41A 109.5
C40 C41 H41B 109.5
H41A C41 H41B 109.5
C40 C41 H41C 109.5
H41A C41 H41C 109.5
H41B C41 H41C 109.5
N2 C42 H42A 109.5
N2 C42 H42B 109.5
H42A C42 H42B 109.5
N2 C42 H42C 109.5
H42A C42 H42C 109.5
H42B C42 H42C 109.5
N2 C43 H43A 109.5
N2 C43 H43B 109.5
H43A C43 H43B 109.5
N2 C43 H43C 109.5
H43A C43 H43C 109.5
H43B C43 H43C 109.5
O4 C44 Cr2 168.5(6)
O4 C44 Pd2 108.5(4)
Cr2 C44 Pd2 82.3(2)
O5 C45 Cr2 175.2(5)
O6 C46 Cr2 178.1(6)

loop_
_geom_bond_atom_site_label_1
_geom_bond_atom_site_label_2
_geom_bond_distance
Pd1 C11 2.001(6)
Pd1 C9 2.107(5)
Pd1 N1 2.185(5)
Pd1 C21 2.572(6)
Pd1 Cr1 2.9320(10)
Cr1 C23 1.833(7)
Cr1 C21 1.844(7)
Cr1 C22 1.858(7)
Cr1 C4 2.205(6)
Cr1 C2 2.208(6)
Cr1 C3 2.230(6)
Cr1 C1 2.236(5)
Cr1 C5 2.260(7)
Cr1 C6 2.301(6)
O1 C21 1.175(8)
O2 C22 1.147(8)
O3 C23 1.161(8)
N1 C17 1.471(8)
N1 C19 1.486(7)
N1 C20 1.493(8)
C1 C2 1.390(8)
C1 C6 1.441(9)
C1 C9 1.456(7)
C2 C3 1.426(8)
C2 H2 0.9500
C3 C4 1.390(10)
C3 H3 0.9501
C4 C5 1.407(9)
C4 H4 0.9500
C5 C6 1.402(8)
C5 H5 0.9499
C6 C7 1.429(8)
C7 C8 1.357(9)
C7 H7 0.9500
C8 C10 1.491(8)
C8 C9 1.493(8)
C9 H9 0.97(7)
C10 H10A 0.9800
C10 H10B 0.9800
C10 H10C 0.9800
C11 C16 1.407(8)
C11 C12 1.413(9)
C12 C13 1.405(8)
C12 H12 0.9500
C13 C14 1.393(10)
C13 H13 0.9500
C14 C15 1.385(10)
C14 H14 0.9500
C15 C16 1.389(9)
C15 H15 0.9500
C16 C17 1.527(9)
C17 C18 1.519(9)
C17 H17 1.0000
C18 H18A 0.9800
C18 H18B 0.9800
C18 H18C 0.9800
C19 H19A 0.9800
C19 H19B 0.9800
C19 H19C 0.9800
C20 H20A 0.9800
C20 H20B 0.9800
C20 H20C 0.9800
Pd2 C34 2.017(5)
Pd2 C32 2.113(5)
Pd2 N2 2.198(4)
Pd2 C44 2.516(6)
Pd2 Cr2 2.9198(9)
Cr2 C46 1.848(7)
Cr2 C45 1.848(6)
Cr2 C44 1.857(6)
Cr2 C27 2.224(5)
Cr2 C25 2.224(6)
Cr2 C24 2.230(6)
Cr2 C26 2.242(5)
Cr2 C28 2.247(6)
Cr2 C29 2.300(6)
O4 C44 1.156(7)
O5 C45 1.151(7)
O6 C46 1.145(8)
N2 C43 1.471(7)
N2 C42 1.493(8)
N2 C40 1.515(7)
C24 C25 1.390(8)
C24 C29 1.437(8)
C24 C32 1.478(7)
C25 C26 1.413(8)
C25 H25 0.9500
C26 C27 1.402(9)
C26 H26 0.9501
C27 C28 1.420(8)
C27 H27 0.9500
C28 C29 1.406(8)
C28 H28 0.9500
C29 C30 1.428(7)
C30 C31 1.355(8)
C30 H30 0.9500
C31 C32 1.476(8)
C31 C33 1.489(7)
C32 H32 0.85(7)
C33 H33A 0.9800
C33 H33B 0.9800
C33 H33C 0.9800
C34 C35 1.397(8)
C34 C39 1.425(7)
C35 C36 1.388(8)
C35 H35 0.9500
C36 C37 1.395(9)
C36 H36 0.9500
C37 C38 1.387(9)
C37 H37 0.9500
C38 C39 1.401(8)
C38 H38 0.9500
C39 C40 1.475(8)
C40 C41 1.528(8)
C40 H40 1.0000
C41 H41A 0.9800
C41 H41B 0.9800
C41 H41C 0.9800
C42 H42A 0.9800
C42 H42B 0.9800
C42 H42C 0.9800
C43 H43A 0.9800
C43 H43B 0.9800
C43 H43C 0.9800

loop_
_geom_torsion_atom_site_label_1
_geom_torsion_atom_site_label_2
_geom_torsion_atom_site_label_3
_geom_torsion_atom_site_label_4
_geom_torsion
C11 Pd1 Cr1 C23 145.0(8)
C9 Pd1 Cr1 C23 -162.6(4)
N1 Pd1 Cr1 C23 12.5(3)
C21 Pd1 Cr1 C23 -46.8(4)
C11 Pd1 Cr1 C21 -168.1(8)
C9 Pd1 Cr1 C21 -115.8(3)
N1 Pd1 Cr1 C21 59.4(3)
C11 Pd1 Cr1 C22 75.8(8)
C9 Pd1 Cr1 C22 128.1(3)
N1 Pd1 Cr1 C22 -56.7(3)
C21 Pd1 Cr1 C22 -116.1(3)
C11 Pd1 Cr1 C4 -48.1(8)
C9 Pd1 Cr1 C4 4.2(3)
N1 Pd1 Cr1 C4 179.4(3)
C21 Pd1 Cr1 C4 120.0(4)
C11 Pd1 Cr1 C2 -11.7(7)
C9 Pd1 Cr1 C2 40.6(2)
N1 Pd1 Cr1 C2 -144.2(2)
C21 Pd1 Cr1 C2 156.4(3)
C11 Pd1 Cr1 C3 -9.7(8)
C9 Pd1 Cr1 C3 42.7(3)
N1 Pd1 Cr1 C3 -142.2(2)
C21 Pd1 Cr1 C3 158.5(3)
C11 Pd1 Cr1 C1 -44.8(7)
C9 Pd1 Cr1 C1 7.5(3)
N1 Pd1 Cr1 C1 -177.3(2)
C21 Pd1 Cr1 C1 123.3(3)
C11 Pd1 Cr1 C5 -84.1(8)
C9 Pd1 Cr1 C5 -31.8(3)
N1 Pd1 Cr1 C5 143.3(2)
C21 Pd1 Cr1 C5 84.0(3)
C11 Pd1 Cr1 C6 -78.8(7)
C9 Pd1 Cr1 C6 -26.5(2)
N1 Pd1 Cr1 C6 148.7(2)
C21 Pd1 Cr1 C6 89.3(3)
C11 Pd1 N1 C17 -33.1(4)
C9 Pd1 N1 C17 -73.1(16)
C21 Pd1 N1 C17 169.1(4)
Cr1 Pd1 N1 C17 136.7(3)
C11 Pd1 N1 C19 -159.1(5)
C9 Pd1 N1 C19 160.9(13)
C21 Pd1 N1 C19 43.1(5)
Cr1 Pd1 N1 C19 10.7(5)
C11 Pd1 N1 C20 81.4(4)
C9 Pd1 N1 C20 41.4(16)
C21 Pd1 N1 C20 -76.4(4)
Cr1 Pd1 N1 C20 -108.8(4)
C23 Cr1 C1 C2 -92.3(11)
C21 Cr1 C1 C2 162.5(4)
C22 Cr1 C1 C2 56.3(4)
C4 Cr1 C1 C2 -67.1(4)
C3 Cr1 C1 C2 -30.8(4)
C5 Cr1 C1 C2 -103.7(4)
C6 Cr1 C1 C2 -130.8(5)
Pd1 Cr1 C1 C2 115.1(4)
C23 Cr1 C1 C6 38.5(11)
C21 Cr1 C1 C6 -66.7(4)
C22 Cr1 C1 C6 -172.9(3)
C4 Cr1 C1 C6 63.7(4)
C2 Cr1 C1 C6 130.8(5)
C3 Cr1 C1 C6 100.1(4)
C5 Cr1 C1 C6 27.1(3)
Pd1 Cr1 C1 C6 -114.1(3)
C23 Cr1 C1 C9 139.7(10)
C21 Cr1 C1 C9 34.5(6)
C22 Cr1 C1 C9 -71.7(6)
C4 Cr1 C1 C9 165.0(6)
C2 Cr1 C1 C9 -128.0(7)
C3 Cr1 C1 C9 -158.7(6)
C5 Cr1 C1 C9 128.4(6)
C6 Cr1 C1 C9 101.2(6)
Pd1 Cr1 C1 C9 -12.8(4)
C6 C1 C2 C3 -0.1(8)
C9 C1 C2 C3 174.7(5)
Cr1 C1 C2 C3 57.1(5)
C6 C1 C2 Cr1 -57.2(5)
C9 C1 C2 Cr1 117.7(6)
C23 Cr1 C2 C1 154.3(4)
C21 Cr1 C2 C1 -24.3(5)
C22 Cr1 C2 C1 -126.6(4)
C4 Cr1 C2 C1 101.6(4)
C3 Cr1 C2 C1 129.8(6)
C5 Cr1 C2 C1 65.1(4)
C6 Cr1 C2 C1 29.9(3)
Pd1 Cr1 C2 C1 -53.1(3)
C23 Cr1 C2 C3 24.5(6)
C21 Cr1 C2 C3 -154.2(4)
C22 Cr1 C2 C3 103.6(4)
C4 Cr1 C2 C3 -28.2(4)
C1 Cr1 C2 C3 -129.8(6)
C5 Cr1 C2 C3 -64.7(4)
C6 Cr1 C2 C3 -99.9(4)
Pd1 Cr1 C2 C3 177.0(4)
C1 C2 C3 C4 -4.8(9)
Cr1 C2 C3 C4 52.7(5)
C1 C2 C3 Cr1 -57.5(5)
C23 Cr1 C3 C4 62.6(4)
C21 Cr1 C3 C4 -59.4(9)
C22 Cr1 C3 C4 151.0(4)
C2 Cr1 C3 C4 -133.0(6)
C1 Cr1 C3 C4 -103.1(4)
C5 Cr1 C3 C4 -29.4(4)
C6 Cr1 C3 C4 -65.6(4)
Pd1 Cr1 C3 C4 -136.3(3)
C23 Cr1 C3 C2 -164.4(4)
C21 Cr1 C3 C2 73.6(9)
C22 Cr1 C3 C2 -75.9(4)
C4 Cr1 C3 C2 133.0(6)
C1 Cr1 C3 C2 30.0(4)
C5 Cr1 C3 C2 103.6(4)
C6 Cr1 C3 C2 67.5(4)
Pd1 Cr1 C3 C2 -3.3(4)
C2 C3 C4 C5 5.2(9)
Cr1 C3 C4 C5 57.7(6)
C2 C3 C4 Cr1 -52.5(5)
C23 Cr1 C4 C3 -121.3(4)
C21 Cr1 C4 C3 158.0(4)
C22 Cr1 C4 C3 -36.1(5)
C2 Cr1 C4 C3 28.9(3)
C1 Cr1 C4 C3 65.4(4)
C5 Cr1 C4 C3 131.4(6)
C6 Cr1 C4 C3 101.9(4)
Pd1 Cr1 C4 C3 68.3(5)
C23 Cr1 C4 C5 107.3(4)
C21 Cr1 C4 C5 26.6(5)
C22 Cr1 C4 C5 -167.5(4)
C2 Cr1 C4 C5 -102.5(4)
C3 Cr1 C4 C5 -131.4(6)
C1 Cr1 C4 C5 -66.0(4)
C6 Cr1 C4 C5 -29.4(4)
Pd1 Cr1 C4 C5 -63.1(5)
C3 C4 C5 C6 -0.6(9)
Cr1 C4 C5 C6 56.6(5)
C3 C4 C5 Cr1 -57.2(6)
C23 Cr1 C5 C6 155.1(4)
C21 Cr1 C5 C6 69.4(4)
C22 Cr1 C5 C6 -99.7(7)
C4 Cr1 C5 C6 -130.4(6)
C2 Cr1 C5 C6 -64.0(4)
C3 Cr1 C5 C6 -101.1(4)
C1 Cr1 C5 C6 -28.0(4)
Pd1 Cr1 C5 C6 9.0(4)
C23 Cr1 C5 C4 -74.5(4)
C21 Cr1 C5 C4 -160.2(4)
C22 Cr1 C5 C4 30.7(9)
C2 Cr1 C5 C4 66.4(4)
C3 Cr1 C5 C4 29.3(4)
C1 Cr1 C5 C4 102.4(4)
C6 Cr1 C5 C4 130.4(6)
Pd1 Cr1 C5 C4 139.4(3)
C4 C5 C6 C7 178.3(6)
Cr1 C5 C6 C7 -127.1(7)
C4 C5 C6 C1 -4.4(9)
Cr1 C5 C6 C1 50.2(5)
C4 C5 C6 Cr1 -54.6(5)
C2 C1 C6 C5 4.8(8)
C9 C1 C6 C5 -171.2(5)
Cr1 C1 C6 C5 -50.9(5)
C2 C1 C6 C7 -177.3(5)
C9 C1 C6 C7 6.7(6)
Cr1 C1 C6 C7 127.1(5)
C2 C1 C6 Cr1 55.6(5)
C9 C1 C6 Cr1 -120.3(4)
C23 Cr1 C6 C5 -32.9(5)
C21 Cr1 C6 C5 -111.1(4)
C22 Cr1 C6 C5 145.7(5)
C4 Cr1 C6 C5 30.2(4)
C2 Cr1 C6 C5 104.9(4)
C3 Cr1 C6 C5 66.9(4)
C1 Cr1 C6 C5 134.4(5)
Pd1 Cr1 C6 C5 -171.7(4)
C23 Cr1 C6 C7 96.9(7)
C21 Cr1 C6 C7 18.7(6)
C22 Cr1 C6 C7 -84.5(7)
C4 Cr1 C6 C7 160.0(7)
C2 Cr1 C6 C7 -125.3(7)
C3 Cr1 C6 C7 -163.3(7)
C1 Cr1 C6 C7 -95.8(7)
C5 Cr1 C6 C7 129.8(8)
Pd1 Cr1 C6 C7 -41.9(6)
C23 Cr1 C6 C1 -167.3(4)
C21 Cr1 C6 C1 114.5(4)
C22 Cr1 C6 C1 11.3(6)
C4 Cr1 C6 C1 -104.3(4)
C2 Cr1 C6 C1 -29.5(3)
C3 Cr1 C6 C1 -67.5(3)
C5 Cr1 C6 C1 -134.4(5)
Pd1 Cr1 C6 C1 53.9(3)
C5 C6 C7 C8 175.0(6)
C1 C6 C7 C8 -2.6(7)
Cr1 C6 C7 C8 74.5(7)
C6 C7 C8 C10 177.3(6)
C6 C7 C8 C9 -2.5(7)
C2 C1 C9 C8 176.7(6)
C6 C1 C9 C8 -7.9(6)
Cr1 C1 C9 C8 -90.1(5)
C2 C1 C9 Pd1 -77.5(7)
C6 C1 C9 Pd1 97.9(4)
Cr1 C1 C9 Pd1 15.6(5)
C7 C8 C9 C1 6.5(6)
C10 C8 C9 C1 -173.4(5)
C7 C8 C9 Pd1 -92.8(5)
C10 C8 C9 Pd1 87.3(6)
C11 Pd1 C9 C1 159.1(4)
N1 Pd1 C9 C1 -161.6(13)
C21 Pd1 C9 C1 -44.4(4)
Cr1 Pd1 C9 C1 -10.1(4)
C11 Pd1 C9 C8 -94.6(4)
N1 Pd1 C9 C8 -55.3(17)
C21 Pd1 C9 C8 61.9(4)
Cr1 Pd1 C9 C8 96.2(4)
C9 Pd1 C11 C16 -170.3(5)
N1 Pd1 C11 C16 15.9(4)
C21 Pd1 C11 C16 78.3(7)
Cr1 Pd1 C11 C16 -119.2(7)
C9 Pd1 C11 C12 10.5(6)
N1 Pd1 C11 C12 -163.3(6)
C21 Pd1 C11 C12 -100.9(7)
Cr1 Pd1 C11 C12 61.5(11)
C16 C11 C12 C13 -2.2(9)
Pd1 C11 C12 C13 177.0(5)
C11 C12 C13 C14 2.2(10)
C12 C13 C14 C15 -1.1(10)
C13 C14 C15 C16 0.1(10)
C14 C15 C16 C11 -0.3(10)
C14 C15 C16 C17 177.2(6)
C12 C11 C16 C15 1.3(9)
Pd1 C11 C16 C15 -178.1(5)
C12 C11 C16 C17 -176.3(5)
Pd1 C11 C16 C17 4.3(7)
C19 N1 C17 C18 51.6(7)
C20 N1 C17 C18 167.1(5)
Pd1 N1 C17 C18 -79.7(6)
C19 N1 C17 C16 173.4(5)
C20 N1 C17 C16 -71.0(6)
Pd1 N1 C17 C16 42.1(5)
C15 C16 C17 N1 149.4(6)
C11 C16 C17 N1 -33.0(7)
C15 C16 C17 C18 -87.3(8)
C11 C16 C17 C18 90.3(7)
C23 Cr1 C21 O1 -49(3)
C22 Cr1 C21 O1 -135(3)
C4 Cr1 C21 O1 33(3)
C2 Cr1 C21 O1 130(3)
C3 Cr1 C21 O1 76(3)
C1 Cr1 C21 O1 116(3)
C5 Cr1 C21 O1 49(3)
C6 Cr1 C21 O1 82(3)
Pd1 Cr1 C21 O1 163(3)
C23 Cr1 C21 Pd1 147.7(2)
C22 Cr1 C21 Pd1 61.5(2)
C4 Cr1 C21 Pd1 -130.3(3)
C2 Cr1 C21 Pd1 -33.1(4)
C3 Cr1 C21 Pd1 -87.3(8)
C1 Cr1 C21 Pd1 -47.5(2)
C5 Cr1 C21 Pd1 -114.65(19)
C6 Cr1 C21 Pd1 -81.27(19)
C11 Pd1 C21 O1 -3.4(8)
C9 Pd1 C21 O1 -113.9(5)
N1 Pd1 C21 O1 57.5(5)
Cr1 Pd1 C21 O1 -176.8(6)
C11 Pd1 C21 Cr1 173.4(4)
C9 Pd1 C21 Cr1 62.9(2)
N1 Pd1 C21 Cr1 -125.7(2)
C23 Cr1 C22 O2 79(6)
C21 Cr1 C22 O2 163(6)
C4 Cr1 C22 O2 -7(7)
C2 Cr1 C22 O2 -64(6)
C3 Cr1 C22 O2 -27(6)
C1 Cr1 C22 O2 -93(6)
C5 Cr1 C22 O2 -28(7)
C6 Cr1 C22 O2 -100(6)
Pd1 Cr1 C22 O2 -145(7)
C21 Cr1 C23 O3 42(70)
C22 Cr1 C23 O3 145(70)
C4 Cr1 C23 O3 -89(70)
C2 Cr1 C23 O3 -137(70)
C3 Cr1 C23 O3 -121(70)
C1 Cr1 C23 O3 -65(71)
C5 Cr1 C23 O3 -54(70)
C6 Cr1 C23 O3 -36(70)
Pd1 Cr1 C23 O3 82(70)
C34 Pd2 Cr2 C46 160.6(10)
C32 Pd2 Cr2 C46 155.9(3)
N2 Pd2 Cr2 C46 -26.8(3)
C44 Pd2 Cr2 C46 43.4(4)
C34 Pd2 Cr2 C45 -128.8(10)
C32 Pd2 Cr2 C45 -133.5(2)
N2 Pd2 Cr2 C45 43.9(2)
C44 Pd2 Cr2 C45 114.1(3)
C34 Pd2 Cr2 C44 117.2(10)
C32 Pd2 Cr2 C44 112.5(3)
N2 Pd2 Cr2 C44 -70.2(3)
C34 Pd2 Cr2 C27 -5.4(10)
C32 Pd2 Cr2 C27 -10.1(3)
N2 Pd2 Cr2 C27 167.3(3)
C44 Pd2 Cr2 C27 -122.6(3)
C34 Pd2 Cr2 C25 -38.4(10)
C32 Pd2 Cr2 C25 -43.1(2)
N2 Pd2 Cr2 C25 134.3(2)
C44 Pd2 Cr2 C25 -155.6(3)
C34 Pd2 Cr2 C24 -4.5(10)
C32 Pd2 Cr2 C24 -9.2(2)
N2 Pd2 Cr2 C24 168.2(2)
C44 Pd2 Cr2 C24 -121.7(3)
C34 Pd2 Cr2 C26 -41.8(10)
C32 Pd2 Cr2 C26 -46.5(2)
N2 Pd2 Cr2 C26 130.9(2)
C44 Pd2 Cr2 C26 -159.0(3)
C34 Pd2 Cr2 C28 33.1(10)
C32 Pd2 Cr2 C28 28.4(2)
N2 Pd2 Cr2 C28 -154.3(2)
C44 Pd2 Cr2 C28 -84.1(3)
C34 Pd2 Cr2 C29 28.6(10)
C32 Pd2 Cr2 C29 23.9(2)
N2 Pd2 Cr2 C29 -158.72(19)
C44 Pd2 Cr2 C29 -88.6(3)
C34 Pd2 N2 C43 -155.0(4)
C32 Pd2 N2 C43 -173.7(13)
C44 Pd2 N2 C43 -10.1(4)
Cr2 Pd2 N2 C43 26.3(4)
C34 Pd2 N2 C42 81.3(4)
C32 Pd2 N2 C42 62.5(16)
C44 Pd2 N2 C42 -133.9(4)
Cr2 Pd2 N2 C42 -97.5(3)
C34 Pd2 N2 C40 -31.8(4)
C32 Pd2 N2 C40 -50.5(16)
C44 Pd2 N2 C40 113.1(4)
Cr2 Pd2 N2 C40 149.5(3)
C46 Cr2 C24 C25 105.8(8)
C45 Cr2 C24 C25 -54.8(4)
C44 Cr2 C24 C25 -159.8(4)
C27 Cr2 C24 C25 66.8(3)
C26 Cr2 C24 C25 30.5(3)
C28 Cr2 C24 C25 103.9(4)
C29 Cr2 C24 C25 131.2(5)
Pd2 Cr2 C24 C25 -112.6(4)
C46 Cr2 C24 C29 -25.4(9)
C45 Cr2 C24 C29 174.0(3)
C44 Cr2 C24 C29 69.0(3)
C27 Cr2 C24 C29 -64.4(3)
C25 Cr2 C24 C29 -131.2(5)
C26 Cr2 C24 C29 -100.8(3)
C28 Cr2 C24 C29 -27.4(3)
Pd2 Cr2 C24 C29 116.2(3)
C46 Cr2 C24 C32 -126.3(8)
C45 Cr2 C24 C32 73.1(5)
C44 Cr2 C24 C32 -31.9(5)
C27 Cr2 C24 C32 -165.3(5)
C25 Cr2 C24 C32 127.9(6)
C26 Cr2 C24 C32 158.4(6)
C28 Cr2 C24 C32 -128.2(5)
C29 Cr2 C24 C32 -100.9(6)
Pd2 Cr2 C24 C32 15.3(4)
C29 C24 C25 C26 0.7(8)
C32 C24 C25 C26 -173.9(5)
Cr2 C24 C25 C26 -56.8(5)
C29 C24 C25 Cr2 57.6(5)
C32 C24 C25 Cr2 -117.0(6)
C46 Cr2 C25 C24 -149.3(4)
C45 Cr2 C25 C24 129.8(3)
C44 Cr2 C25 C24 27.2(5)
C27 Cr2 C25 C24 -101.8(4)
C26 Cr2 C25 C24 -129.8(5)
C28 Cr2 C25 C24 -65.0(3)
C29 Cr2 C25 C24 -29.7(3)
Pd2 Cr2 C25 C24 55.3(3)
C46 Cr2 C25 C26 -19.5(6)
C45 Cr2 C25 C26 -100.4(4)
C44 Cr2 C25 C26 157.0(4)
C27 Cr2 C25 C26 28.0(3)
C24 Cr2 C25 C26 129.8(5)
C28 Cr2 C25 C26 64.7(4)
C29 Cr2 C25 C26 100.1(4)
Pd2 Cr2 C25 C26 -174.9(4)
C24 C25 C26 C27 4.1(8)
Cr2 C25 C26 C27 -52.7(5)
C24 C25 C26 Cr2 56.8(5)
C46 Cr2 C26 C27 -58.1(4)
C45 Cr2 C26 C27 -146.3(4)
C44 Cr2 C26 C27 71.3(9)
C25 Cr2 C26 C27 133.7(5)
C24 Cr2 C26 C27 103.6(4)
C28 Cr2 C26 C27 29.8(3)
C29 Cr2 C26 C27 66.2(4)
Pd2 Cr2 C26 C27 139.2(3)
C46 Cr2 C26 C25 168.2(4)
C45 Cr2 C26 C25 80.0(4)
C44 Cr2 C26 C25 -62.3(9)
C27 Cr2 C26 C25 -133.7(5)
C24 Cr2 C26 C25 -30.1(3)
C28 Cr2 C26 C25 -103.9(4)
C29 Cr2 C26 C25 -67.4(4)
Pd2 Cr2 C26 C25 5.5(4)
C25 C26 C27 C28 -3.7(8)
Cr2 C26 C27 C28 -56.4(5)
C25 C26 C27 Cr2 52.6(5)
C46 Cr2 C27 C26 126.5(4)
C45 Cr2 C27 C26 41.6(4)
C44 Cr2 C27 C26 -154.2(4)
C25 Cr2 C27 C26 -28.2(3)
C24 Cr2 C27 C26 -64.6(3)
C28 Cr2 C27 C26 -131.1(5)
C29 Cr2 C27 C26 -101.3(4)
Pd2 Cr2 C27 C26 -63.8(4)
C46 Cr2 C27 C28 -102.4(4)
C45 Cr2 C27 C28 172.7(4)
C44 Cr2 C27 C28 -23.1(5)
C25 Cr2 C27 C28 102.9(4)
C24 Cr2 C27 C28 66.5(4)
C26 Cr2 C27 C28 131.1(5)
C29 Cr2 C27 C28 29.8(3)
Pd2 Cr2 C27 C28 67.3(4)
C26 C27 C28 C29 -1.5(8)
Cr2 C27 C28 C29 -57.9(5)
C26 C27 C28 Cr2 56.4(5)
C46 Cr2 C28 C29 -151.4(4)
C45 Cr2 C28 C29 111.9(7)
C44 Cr2 C28 C29 -66.8(4)
C27 Cr2 C28 C29 129.8(5)
C25 Cr2 C28 C29 64.0(3)
C24 Cr2 C28 C29 28.0(3)
C26 Cr2 C28 C29 100.4(4)
Pd2 Cr2 C28 C29 -7.5(4)
C46 Cr2 C28 C27 78.8(4)
C45 Cr2 C28 C27 -18.0(9)
C44 Cr2 C28 C27 163.4(4)
C25 Cr2 C28 C27 -65.9(4)
C24 Cr2 C28 C27 -101.8(4)
C26 Cr2 C28 C27 -29.4(3)
C29 Cr2 C28 C27 -129.8(5)
Pd2 Cr2 C28 C27 -137.3(3)
C27 C28 C29 C30 -175.8(6)
Cr2 C28 C29 C30 128.1(6)
C27 C28 C29 C24 6.2(8)
Cr2 C28 C29 C24 -50.0(5)
C27 C28 C29 Cr2 56.2(5)
C25 C24 C29 C28 -5.9(8)
C32 C24 C29 C28 169.9(5)
Cr2 C24 C29 C28 50.5(5)
C25 C24 C29 C30 175.6(5)
C32 C24 C29 C30 -8.7(6)
Cr2 C24 C29 C30 -128.0(4)
C25 C24 C29 Cr2 -56.4(5)
C32 C24 C29 Cr2 119.4(4)
C46 Cr2 C29 C28 36.4(4)
C45 Cr2 C29 C28 -144.5(4)
C44 Cr2 C29 C28 114.1(4)
C27 Cr2 C29 C28 -30.6(3)
C25 Cr2 C29 C28 -105.0(4)
C24 Cr2 C29 C28 -134.2(5)
C26 Cr2 C29 C28 -67.5(4)
Pd2 Cr2 C29 C28 173.3(3)
C46 Cr2 C29 C30 -93.7(6)
C45 Cr2 C29 C30 85.4(7)
C44 Cr2 C29 C30 -15.9(6)
C27 Cr2 C29 C30 -160.7(6)
C25 Cr2 C29 C30 125.0(6)
C24 Cr2 C29 C30 95.8(6)
C26 Cr2 C29 C30 162.4(6)
C28 Cr2 C29 C30 -130.0(7)
Pd2 Cr2 C29 C30 43.2(6)
C46 Cr2 C29 C24 170.6(3)
C45 Cr2 C29 C24 -10.3(5)
C44 Cr2 C29 C24 -111.7(3)
C27 Cr2 C29 C24 103.6(3)
C25 Cr2 C29 C24 29.2(3)
C26 Cr2 C29 C24 66.6(3)
C28 Cr2 C29 C24 134.2(5)
Pd2 Cr2 C29 C24 -52.6(3)
C28 C29 C30 C31 -174.3(6)
C24 C29 C30 C31 3.9(6)
Cr2 C29 C30 C31 -73.4(7)
C29 C30 C31 C32 2.5(6)
C29 C30 C31 C33 -176.4(5)
C30 C31 C32 C24 -7.6(6)
C33 C31 C32 C24 171.3(5)
C30 C31 C32 Pd2 92.2(5)
C33 C31 C32 Pd2 -88.9(6)
C25 C24 C32 C31 -175.1(6)
C29 C24 C32 C31 9.7(6)
Cr2 C24 C32 C31 91.6(5)
C25 C24 C32 Pd2 74.6(6)
C29 C24 C32 Pd2 -100.6(4)
Cr2 C24 C32 Pd2 -18.7(5)
C34 Pd2 C32 C31 86.7(4)
N2 Pd2 C32 C31 105.3(15)
C44 Pd2 C32 C31 -58.3(4)
Cr2 Pd2 C32 C31 -94.1(4)
C34 Pd2 C32 C24 -167.1(4)
N2 Pd2 C32 C24 -148.5(13)
C44 Pd2 C32 C24 47.9(4)
Cr2 Pd2 C32 C24 12.2(3)
C32 Pd2 C34 C35 12.9(6)
N2 Pd2 C34 C35 -164.7(6)
C44 Pd2 C34 C35 113.7(6)
Cr2 Pd2 C34 C35 8.2(15)
C32 Pd2 C34 C39 -169.8(4)
N2 Pd2 C34 C39 12.6(4)
C44 Pd2 C34 C39 -69.0(6)
Cr2 Pd2 C34 C39 -174.4(7)
C39 C34 C35 C36 -1.5(9)
Pd2 C34 C35 C36 175.7(5)
C34 C35 C36 C37 -1.3(9)
C35 C36 C37 C38 1.7(9)
C36 C37 C38 C39 0.8(9)
C37 C38 C39 C34 -3.7(9)
C37 C38 C39 C40 171.3(6)
C35 C34 C39 C38 4.0(8)
Pd2 C34 C39 C38 -173.8(4)
C35 C34 C39 C40 -171.2(5)
Pd2 C34 C39 C40 11.0(7)
C38 C39 C40 N2 145.4(5)
C34 C39 C40 N2 -39.5(7)
C38 C39 C40 C41 -93.1(6)
C34 C39 C40 C41 82.0(6)
C43 N2 C40 C39 172.5(5)
C42 N2 C40 C39 -71.4(6)
Pd2 N2 C40 C39 44.2(5)
C43 N2 C40 C41 52.2(6)
C42 N2 C40 C41 168.3(5)
Pd2 N2 C40 C41 -76.1(5)
C46 Cr2 C44 O4 50(3)
C45 Cr2 C44 O4 136(3)
C27 Cr2 C44 O4 -31(3)
C25 Cr2 C44 O4 -128(3)
C24 Cr2 C44 O4 -112(3)
C26 Cr2 C44 O4 -82(3)
C28 Cr2 C44 O4 -45(3)
C29 Cr2 C44 O4 -77(3)
Pd2 Cr2 C44 O4 -160(3)
C46 Cr2 C44 Pd2 -149.3(2)
C45 Cr2 C44 Pd2 -63.6(2)
C27 Cr2 C44 Pd2 129.7(3)
C25 Cr2 C44 Pd2 32.8(3)
C24 Cr2 C44 Pd2 48.7(2)
C26 Cr2 C44 Pd2 78.0(8)
C28 Cr2 C44 Pd2 115.89(19)
C29 Cr2 C44 Pd2 83.00(19)
C34 Pd2 C44 O4 10.7(7)
C32 Pd2 C44 O4 110.3(4)
N2 Pd2 C44 O4 -67.6(4)
Cr2 Pd2 C44 O4 176.0(6)
C34 Pd2 C44 Cr2 -165.3(3)
C32 Pd2 C44 Cr2 -65.7(2)
N2 Pd2 C44 Cr2 116.5(2)
C46 Cr2 C45 O5 -69(7)
C44 Cr2 C45 O5 -152(7)
C27 Cr2 C45 O5 17(7)
C25 Cr2 C45 O5 76(7)
C24 Cr2 C45 O5 105(7)
C26 Cr2 C45 O5 40(7)
C28 Cr2 C45 O5 30(7)
C29 Cr2 C45 O5 112(7)
Pd2 Cr2 C45 O5 156(7)
C45 Cr2 C46 O6 -125(17)
C44 Cr2 C46 O6 -23(17)
C27 Cr2 C46 O6 111(17)
C25 Cr2 C46 O6 154(17)
C24 Cr2 C46 O6 73(17)
C26 Cr2 C46 O6 142(17)
C28 Cr2 C46 O6 75(17)
C29 Cr2 C46 O6 54(17)
Pd2 Cr2 C46 O6 -60(17)
